data_7237571
loop_
_publ_author_name
'Sun, Tiancheng'
'Wang, Ping'
'Fan, Ruiqing'
'Chen, Wei'
'Hao, Sue'
'Yang, Yulin'

_publ_section_title
;
 Functional microscale single-phase white emission lanthanide MOF for
 tunable fluorescent sensing and water quality monitoring
;
_journal_issue 12
_journal_name_full 'Journal of Materials Chemistry C'
_journal_page_first 3598
_journal_paper_doi 10.1039/C8TC05968C
_journal_volume 7
_journal_year 2019
_chemical_formula_sum 'C14 H12 N O10 Sm'
_chemical_formula_weight 504.60
_space_group_crystal_system triclinic
_space_group_IT_number 2
_space_group_name_Hall '-P 1'
_space_group_name_H-M_alt 'P -1'
_atom_sites_solution_hydrogens mixed
_audit_creation_method SHELXL-2014/7
_audit_update_record
;
2018-10-12 deposited with the CCDC.	2019-02-19 downloaded from the CCDC.
;
_cell_angle_alpha 110.141(6)
_cell_angle_beta 94.201(7)
_cell_angle_gamma 102.980(6)
_cell_formula_units_Z 2
_cell_length_a 6.006(3)
_cell_length_b 11.758(7)
_cell_length_c 12.603(7)
_cell_measurement_reflns_used 2807
_cell_measurement_temperature 293(2)
_cell_measurement_theta_max 24.997
_cell_measurement_theta_min 2.983
_cell_volume 803.1(8)
_computing_structure_refinement 'SHELXL-2014/7 (Sheldrick, 2014)'
_diffrn_ambient_temperature 293(2)
_diffrn_measured_fraction_theta_full 0.996
_diffrn_measured_fraction_theta_max 0.996
_diffrn_measurement_device_type 'Bruker Smart APEX CCD area detector'
_diffrn_measurement_method 'phi and omega scans'
_diffrn_radiation_type MoK\a
_diffrn_radiation_wavelength 0.71073
_diffrn_reflns_av_R_equivalents 0.0246
_diffrn_reflns_av_unetI/netI 0.0388
_diffrn_reflns_Laue_measured_fraction_full 0.996
_diffrn_reflns_Laue_measured_fraction_max 0.996
_diffrn_reflns_limit_h_max 6
_diffrn_reflns_limit_h_min -7
_diffrn_reflns_limit_k_max 13
_diffrn_reflns_limit_k_min -13
_diffrn_reflns_limit_l_max 14
_diffrn_reflns_limit_l_min -14
_diffrn_reflns_number 5566
_diffrn_reflns_point_group_measured_fraction_full 0.996
_diffrn_reflns_point_group_measured_fraction_max 0.996
_diffrn_reflns_theta_full 25.000
_diffrn_reflns_theta_max 25.000
_diffrn_reflns_theta_min 1.745
_diffrn_source 'fine-focus sealed tube'
_exptl_absorpt_coefficient_mu 3.714
_exptl_absorpt_correction_T_max 0.414
_exptl_absorpt_correction_T_min 0.397
_exptl_absorpt_correction_type multi-scan
_exptl_absorpt_process_details '(SADABS; Sheldrick, 2003)'
_exptl_crystal_colour colorless
_exptl_crystal_density_diffrn 2.087
_exptl_crystal_description flake
_exptl_crystal_F_000 490
_exptl_crystal_size_max 0.320
_exptl_crystal_size_mid 0.300
_exptl_crystal_size_min 0.280
_refine_diff_density_max 0.929
_refine_diff_density_min -1.081
_refine_diff_density_rms 0.312
_refine_ls_extinction_method none
_refine_ls_goodness_of_fit_ref 1.295
_refine_ls_hydrogen_treatment constr
_refine_ls_matrix_type full
_refine_ls_number_parameters 276
_refine_ls_number_reflns 2807
_refine_ls_number_restraints 0
_refine_ls_restrained_S_all 1.295
_refine_ls_R_factor_all 0.0358
_refine_ls_R_factor_gt 0.0297
_refine_ls_shift/su_max 0.054
_refine_ls_shift/su_mean 0.002
_refine_ls_structure_factor_coef Fsqd
_refine_ls_weighting_details 'w=1/[\s^2^(Fo^2^)+(0.0618P)^2^+0.2065P] where P=(Fo^2^+2Fc^2^)/3'
_refine_ls_weighting_scheme calc
_refine_ls_wR_factor_gt 0.0820
_refine_ls_wR_factor_ref 0.1088
_reflns_Friedel_coverage 0.000
_reflns_number_gt 2606
_reflns_number_total 2807
_reflns_threshold_expression 'I > 2\s(I)'
_cod_data_source_file c8tc05968c2.cif
_cod_data_source_block S
_cod_database_code 7237571
_shelx_shelxl_version_number 2014/7
_shelx_space_group_comment
;
The symmetry employed for this shelxl refinement is uniquely defined
by the following loop, which should always be used as a source of
symmetry information in preference to the above space-group names.
They are only intended as comments.
;
_shelx_estimated_absorpt_t_min 0.383
_shelx_estimated_absorpt_t_max 0.423

loop_
_space_group_symop_operation_xyz
'x, y, z'
'-x, -y, -z'

loop_
_atom_site_label
_atom_site_type_symbol
_atom_site_fract_x
_atom_site_fract_y
_atom_site_fract_z
_atom_site_U_iso_or_equiv
_atom_site_adp_type
_atom_site_occupancy
_atom_site_site_symmetry_order
_atom_site_calc_flag
_atom_site_refinement_flags_posn
_atom_site_refinement_flags_adp
_atom_site_refinement_flags_occupancy
_atom_site_disorder_assembly
_atom_site_disorder_group
Sm1 Sm 1.87723(5) 0.88638(3) 0.59608(3) 0.02420(15) Uani 1 1 d . . . . .
O1W O 2.0897(10) 0.7347(5) 0.6018(6) 0.0554(16) Uani 1 1 d . . . . .
H1WA H 1.9891 0.6513 0.5650 0.083 Uiso 1 1 d R U . . .
H1WB H 2.2192 0.7442 0.5623 0.083 Uiso 1 1 d R U . . .
O2 O 0.1100(9) 0.0943(5) 0.1973(4) 0.0448(13) Uani 1 1 d . . . . .
O2W O 2.2554(8) 1.0122(5) 0.6926(4) 0.0392(12) Uani 1 1 d . . . . .
H2WA H 2.3560 0.9862 0.6532 0.059 Uiso 1 1 d R U . . .
H2WB H 2.2792 1.0068 0.7580 0.059 Uiso 1 1 d R U . . .
O3 O 0.4353(9) 0.2062(5) 0.3166(4) 0.0427(13) Uani 1 1 d . . . . .
O4 O 1.6430(10) 0.6825(5) 0.4454(5) 0.0487(14) Uani 1 1 d . . . . .
O5 O 1.5387(8) 0.8516(4) 0.4579(4) 0.0323(10) Uani 1 1 d . . . . .
O6 O 1.0664(8) 0.8960(4) 0.4375(4) 0.0311(11) Uani 1 1 d . . . . .
O7 O 1.2484(9) 0.9251(4) 0.3006(4) 0.0355(11) Uani 1 1 d . . . . .
N1 N 0.4161(19) 0.1328(8) -0.0774(6) 0.095(4) Uani 1 1 d . . . . .
O1 O 1.021(2) 0.3439(11) 0.0938(12) 0.049(4) Uani 0.399(8) 1 d . . P A 1
C1 C 0.691(4) 0.1960(18) -0.0381(17) 0.048(6) Uani 0.399(8) 1 d . . P A 1
H1 H 0.7872 0.1832 -0.0934 0.058 Uiso 0.399(8) 1 calc R U P A 1
C2 C 0.791(3) 0.2686(17) 0.0749(17) 0.041(5) Uani 0.399(8) 1 d . . P A 1
C3 C 0.669(4) 0.2638(18) 0.1582(17) 0.039(5) Uani 0.399(8) 1 d . . P A 1
H3 H 0.7350 0.3054 0.2351 0.046 Uiso 0.399(8) 1 calc R U P A 1
O1A O 0.7689(15) 0.4468(8) 0.0592(6) 0.037(2) Uani 0.601(8) 1 d . . P A 2
C1A C 0.542(2) 0.2494(12) -0.0597(10) 0.037(3) Uani 0.601(8) 1 d . . P A 2
H1A H 0.5670 0.2738 -0.1216 0.044 Uiso 0.601(8) 1 calc R U P A 2
C2A C 0.6335(19) 0.3326(10) 0.0499(9) 0.027(3) Uani 0.601(8) 1 d . . P A 2
C3A C 0.566(2) 0.3003(11) 0.1398(9) 0.024(2) Uani 0.601(8) 1 d . . P A 2
H3A H 0.6226 0.3568 0.2145 0.029 Uiso 0.601(8) 1 calc R U P A 2
C4 C 0.4159(15) 0.1865(7) 0.1212(7) 0.046(2) Uani 1 1 d . . . . .
C5 C 0.3293(15) 0.1127(7) 0.0095(7) 0.050(2) Uani 1 1 d . . . . .
H5 H 0.2017 0.0442 -0.0063 0.059 Uiso 1 1 calc R U . . .
C6 C 1.0886(19) 0.4607(8) 0.1789(9) 0.063(3) Uani 1 1 d . . . . .
H6 H 1.0725 0.3755 0.1397 0.075 Uiso 0.601(8) 1 calc R U P A 2
C7 C 1.2702(16) 0.5320(8) 0.2655(9) 0.054(2) Uani 1 1 d . . . . .
H7 H 1.3762 0.4936 0.2863 0.064 Uiso 1 1 calc R U . . .
C8 C 1.3014(12) 0.6592(6) 0.3229(6) 0.0335(16) Uani 1 1 d . . . . .
C9 C 1.1372(11) 0.7163(6) 0.2938(6) 0.0288(15) Uani 1 1 d . . . . .
C10 C 0.9532(14) 0.6453(7) 0.2083(6) 0.0421(18) Uani 1 1 d . . . . .
H10 H 0.8437 0.6825 0.1885 0.050 Uiso 1 1 calc R U . . .
C11 C 0.9296(18) 0.5191(9) 0.1514(7) 0.059(3) Uani 1 1 d . . . . .
H11 H 0.8040 0.4720 0.0932 0.070 Uiso 0.399(8) 1 calc R U P A 1
C12 C 0.3118(12) 0.1587(7) 0.2163(6) 0.0332(16) Uani 1 1 d . . . . .
C13 C 1.5053(12) 0.7364(6) 0.4140(6) 0.0292(15) Uani 1 1 d . . . . .
C14 C 1.1585(11) 0.8550(6) 0.3503(6) 0.0266(14) Uani 1 1 d . . . . .
O3W O 0.758(4) 0.4834(13) 0.4620(17) 0.171(6) Uani 1 1 d G . . . .
H3WA H 0.8362 0.4882 0.4095 0.257 Uiso 1 1 d G U . . .
H3WB H 0.6848 0.5398 0.4771 0.257 Uiso 1 1 d G U . . .

loop_
_atom_site_aniso_label
_atom_site_aniso_U_11
_atom_site_aniso_U_22
_atom_site_aniso_U_33
_atom_site_aniso_U_23
_atom_site_aniso_U_13
_atom_site_aniso_U_12
Sm1 0.0231(2) 0.0243(2) 0.0258(2) 0.01171(15) 0.00752(14) 0.00261(14)
O1W 0.044(4) 0.039(3) 0.083(5) 0.022(3) 0.001(3) 0.013(3)
O2 0.031(3) 0.061(4) 0.040(3) 0.027(3) 0.006(2) -0.006(3)
O2W 0.027(3) 0.054(3) 0.032(3) 0.017(2) 0.008(2) -0.002(2)
O3 0.032(3) 0.055(3) 0.038(3) 0.024(3) 0.004(2) -0.006(2)
O4 0.046(3) 0.028(3) 0.068(4) 0.013(3) -0.001(3) 0.013(2)
O5 0.031(3) 0.024(2) 0.038(3) 0.009(2) 0.003(2) 0.006(2)
O6 0.030(3) 0.033(3) 0.029(3) 0.009(2) 0.015(2) 0.008(2)
O7 0.041(3) 0.032(3) 0.035(3) 0.015(2) 0.018(2) 0.006(2)
N1 0.130(8) 0.063(5) 0.032(4) -0.008(4) 0.031(5) -0.057(5)
O1 0.054(9) 0.018(6) 0.050(9) -0.008(6) 0.016(7) -0.010(6)
C1 0.064(15) 0.033(10) 0.030(10) -0.003(8) 0.020(10) -0.004(10)
C2 0.030(10) 0.030(10) 0.042(11) 0.000(8) 0.002(8) -0.011(8)
C3 0.048(13) 0.029(10) 0.028(10) 0.012(8) -0.001(9) -0.013(9)
O1A 0.041(5) 0.036(5) 0.020(4) 0.013(4) -0.012(3) -0.017(4)
C1A 0.033(7) 0.041(7) 0.020(6) 0.009(5) 0.001(5) -0.018(6)
C2A 0.021(5) 0.025(6) 0.024(6) 0.005(5) -0.002(4) -0.010(4)
C3A 0.026(6) 0.031(6) 0.017(5) 0.014(5) 0.000(4) 0.003(5)
C4 0.055(5) 0.036(4) 0.034(4) 0.010(3) 0.017(4) -0.010(4)
C5 0.056(5) 0.038(4) 0.041(4) 0.013(4) 0.012(4) -0.013(4)
C6 0.070(7) 0.025(4) 0.058(6) -0.014(4) 0.023(5) -0.012(4)
C7 0.045(5) 0.030(4) 0.073(6) 0.008(4) 0.016(4) 0.001(4)
C8 0.032(4) 0.025(4) 0.037(4) 0.006(3) 0.014(3) 0.004(3)
C9 0.026(4) 0.028(3) 0.023(3) 0.004(3) 0.010(3) -0.004(3)
C10 0.041(4) 0.041(4) 0.031(4) 0.010(3) 0.004(3) -0.008(3)
C11 0.064(6) 0.046(5) 0.030(4) -0.001(4) 0.014(4) -0.032(5)
C12 0.034(4) 0.033(4) 0.035(4) 0.018(3) 0.009(3) 0.004(3)
C13 0.029(4) 0.022(3) 0.037(4) 0.011(3) 0.013(3) 0.005(3)
C14 0.021(3) 0.024(3) 0.031(4) 0.009(3) 0.004(3) 0.000(3)
O3W 0.200(17) 0.090(8) 0.232(19) 0.071(11) 0.013(12) 0.044(9)

loop_
_atom_type_symbol
_atom_type_description
_atom_type_scat_dispersion_real
_atom_type_scat_dispersion_imag
_atom_type_scat_source
C C 0.0033 0.0016 'International Tables Vol C Tables 4.2.6.8 and 6.1.1.4'
H H 0.0000 0.0000 'International Tables Vol C Tables 4.2.6.8 and 6.1.1.4'
N N 0.0061 0.0033 'International Tables Vol C Tables 4.2.6.8 and 6.1.1.4'
O O 0.0106 0.0060 'International Tables Vol C Tables 4.2.6.8 and 6.1.1.4'
Sm Sm -0.1638 3.4418 'International Tables Vol C Tables 4.2.6.8 and 6.1.1.4'

loop_
_geom_angle_atom_site_label_1
_geom_angle_atom_site_label_2
_geom_angle_atom_site_label_3
_geom_angle
_geom_angle_site_symmetry_1
_geom_angle_site_symmetry_3
O2W Sm1 O6 79.05(17) . 1_655
O2W Sm1 O1W 75.8(2) . .
O6 Sm1 O1W 85.29(19) 1_655 .
O2W Sm1 O5 148.00(17) . .
O6 Sm1 O5 80.99(17) 1_655 .
O1W Sm1 O5 127.05(19) . .
O2W Sm1 O7 84.84(18) . 2_876
O6 Sm1 O7 115.05(15) 1_655 2_876
O1W Sm1 O7 148.8(2) . 2_876
O5 Sm1 O7 81.28(17) . 2_876
O2W Sm1 O3 126.12(17) . 2_766
O6 Sm1 O3 153.17(18) 1_655 2_766
O1W Sm1 O3 91.9(2) . 2_766
O5 Sm1 O3 79.49(17) . 2_766
O7 Sm1 O3 79.88(17) 2_876 2_766
O2W Sm1 O4 145.91(18) . .
O6 Sm1 O4 80.88(18) 1_655 .
O1W Sm1 O4 75.32(19) . .
O5 Sm1 O4 52.13(16) . .
O7 Sm1 O4 128.82(18) 2_876 .
O3 Sm1 O4 72.6(2) 2_766 .
O2W Sm1 O2 73.86(16) . 2_766
O6 Sm1 O2 151.17(17) 1_655 2_766
O1W Sm1 O2 78.8(2) . 2_766
O5 Sm1 O2 127.70(16) . 2_766
O7 Sm1 O2 72.43(17) 2_876 2_766
O3 Sm1 O2 52.26(16) 2_766 2_766
O4 Sm1 O2 117.29(18) . 2_766
O2W Sm1 O6 73.61(16) . 2_876
O6 Sm1 O6 64.98(16) 1_655 2_876
O1W Sm1 O6 140.56(18) . 2_876
O5 Sm1 O6 75.35(15) . 2_876
O7 Sm1 O6 50.11(14) 2_876 2_876
O3 Sm1 O6 126.31(16) 2_766 2_876
O4 Sm1 O6 121.18(17) . 2_876
O2 Sm1 O6 115.08(16) 2_766 2_876
O2W Sm1 C13 159.76(18) . .
O6 Sm1 C13 80.73(18) 1_655 .
O1W Sm1 C13 101.7(2) . .
O5 Sm1 C13 25.68(17) . .
O7 Sm1 C13 104.65(18) 2_876 .
O3 Sm1 C13 73.71(18) 2_766 .
O4 Sm1 C13 26.47(18) . .
O2 Sm1 C13 125.83(17) 2_766 .
O6 Sm1 C13 98.51(17) 2_876 .
O2W Sm1 C12 99.43(19) . 2_766
O6 Sm1 C12 170.16(18) 1_655 2_766
O1W Sm1 C12 84.9(2) . 2_766
O5 Sm1 C12 104.28(19) . 2_766
O7 Sm1 C12 74.28(18) 2_876 2_766
O3 Sm1 C12 26.70(19) 2_766 2_766
O4 Sm1 C12 95.7(2) . 2_766
O2 Sm1 C12 25.56(19) 2_766 2_766
O6 Sm1 C12 124.13(18) 2_876 2_766
C13 Sm1 C12 100.4(2) . 2_766
O2W Sm1 C14 76.45(18) . 2_876
O6 Sm1 C14 90.35(16) 1_655 2_876
O1W Sm1 C14 152.3(2) . 2_876
O5 Sm1 C14 78.93(16) . 2_876
O7 Sm1 C14 24.85(16) 2_876 2_876
O3 Sm1 C14 103.69(18) 2_766 2_876
O4 Sm1 C14 131.01(18) . 2_876
O2 Sm1 C14 92.70(18) 2_766 2_876
O6 Sm1 C14 25.38(15) 2_876 2_876
C13 Sm1 C14 104.61(18) . 2_876
C12 Sm1 C14 98.77(18) 2_766 2_876
Sm1 O1W H1WA 109.3 . .
Sm1 O1W H1WB 109.3 . .
H1WA O1W H1WB 109.5 . .
C12 O2 Sm1 92.1(4) . 2_766
Sm1 O2W H2WA 109.6 . .
Sm1 O2W H2WB 109.4 . .
H2WA O2W H2WB 109.3 . .
C12 O3 Sm1 93.3(4) . 2_766
C13 O4 Sm1 91.5(4) . .
C13 O5 Sm1 95.5(4) . .
C14 O6 Sm1 156.3(4) . 1_455
C14 O6 Sm1 88.6(4) . 2_876
Sm1 O6 Sm1 115.02(16) 1_455 2_876
C14 O7 Sm1 99.3(4) . 2_876
C5 N1 C1A 117.8(8) . .
C5 N1 C1 108.5(10) . .
C6 O1 C2 120.2(13) . .
C2 C1 N1 122.5(16) . .
C2 C1 H1 118.7 . .
N1 C1 H1 118.7 . .
C3 C2 C1 119.5(18) . .
C3 C2 O1 124.0(18) . .
C1 C2 O1 116.5(17) . .
C2 C3 C4 116.7(16) . .
C2 C3 H3 121.7 . .
C4 C3 H3 121.7 . .
C11 O1A C2A 122.0(8) . .
N1 C1A C2A 119.8(10) . .
N1 C1A H1A 120.1 . .
C2A C1A H1A 120.1 . .
O1A C2A C1A 115.7(10) . .
O1A C2A C3A 125.4(10) . .
C1A C2A C3A 118.5(10) . .
C4 C3A C2A 121.1(10) . .
C4 C3A H3A 119.5 . .
C2A C3A H3A 119.5 . .
C5 C4 C3A 115.7(8) . .
C5 C4 C12 121.4(7) . .
C3A C4 C12 121.3(8) . .
C5 C4 C3 121.2(9) . .
C12 C4 C3 112.8(9) . .
N1 C5 C4 123.7(7) . .
N1 C5 H5 118.2 . .
C4 C5 H5 118.2 . .
C7 C6 O1 139.0(13) . .
C7 C6 C11 117.9(8) . .
O1 C6 C11 102.4(11) . .
C7 C6 H6 121.0 . .
C11 C6 H6 121.0 . .
C6 C7 C8 122.1(9) . .
C6 C7 H7 118.9 . .
C8 C7 H7 118.9 . .
C7 C8 C9 118.9(7) . .
C7 C8 C13 121.4(7) . .
C9 C8 C13 119.8(6) . .
C10 C9 C8 119.4(7) . .
C10 C9 C14 117.9(7) . .
C8 C9 C14 122.7(6) . .
C9 C10 C11 120.2(9) . .
C9 C10 H10 119.9 . .
C11 C10 H10 119.9 . .
O1A C11 C10 123.5(11) . .
O1A C11 C6 114.7(9) . .
C10 C11 C6 121.4(9) . .
C10 C11 H11 119.3 . .
C6 C11 H11 119.3 . .
O2 C12 O3 122.3(6) . .
O2 C12 C4 119.5(7) . .
O3 C12 C4 118.2(6) . .
O2 C12 Sm1 62.3(4) . 2_766
O3 C12 Sm1 60.0(3) . 2_766
C4 C12 Sm1 178.0(5) . 2_766
O5 C13 O4 120.8(7) . .
O5 C13 C8 120.0(6) . .
O4 C13 C8 119.2(6) . .
O5 C13 Sm1 58.8(4) . .
O4 C13 Sm1 62.1(4) . .
C8 C13 Sm1 176.9(5) . .
O7 C14 O6 121.4(6) . .
O7 C14 C9 117.5(6) . .
O6 C14 C9 120.7(5) . .
O7 C14 Sm1 55.9(3) . 2_876
O6 C14 Sm1 66.0(3) . 2_876
C9 C14 Sm1 164.9(5) . 2_876
H3WA O3W H3WB 109.5 . .

loop_
_geom_bond_atom_site_label_1
_geom_bond_atom_site_label_2
_geom_bond_distance
_geom_bond_site_symmetry_2
Sm1 O2W 2.382(5) .
Sm1 O6 2.394(4) 1_655
Sm1 O1W 2.431(5) .
Sm1 O5 2.440(5) .
Sm1 O7 2.467(5) 2_876
Sm1 O3 2.476(5) 2_766
Sm1 O4 2.509(6) .
Sm1 O2 2.529(5) 2_766
Sm1 O6 2.687(5) 2_876
Sm1 C13 2.839(7) .
Sm1 C12 2.855(7) 2_766
Sm1 C14 2.941(7) 2_876
O1W H1WA 0.9600 .
O1W H1WB 0.9600 .
O2 C12 1.233(9) .
O2 Sm1 2.529(5) 2_766
O2W H2WA 0.8530 .
O2W H2WB 0.8522 .
O3 C12 1.285(9) .
O3 Sm1 2.476(5) 2_766
O4 C13 1.266(9) .
O5 C13 1.236(8) .
O6 C14 1.261(7) .
O6 Sm1 2.394(4) 1_455
O6 Sm1 2.687(5) 2_876
O7 C14 1.252(8) .
O7 Sm1 2.467(5) 2_876
N1 C5 1.317(10) .
N1 C1A 1.342(14) .
N1 C1 1.61(2) .
O1 C6 1.368(14) .
O1 C2 1.42(2) .
C1 C2 1.39(3) .
C1 H1 0.9300 .
C2 C3 1.33(3) .
C3 C4 1.53(2) .
C3 H3 0.9300 .
O1A C11 1.338(12) .
O1A C2A 1.366(13) .
C1A C2A 1.373(16) .
C1A H1A 0.9300 .
C2A C3A 1.374(15) .
C3A C4 1.366(13) .
C3A H3A 0.9300 .
C4 C5 1.362(11) .
C4 C12 1.491(9) .
C5 H5 0.9300 .
C6 C7 1.367(14) .
C6 C11 1.383(15) .
C6 H6 0.9300 .
C7 C8 1.380(11) .
C7 H7 0.9300 .
C8 C9 1.404(10) .
C8 C13 1.490(11) .
C9 C10 1.368(10) .
C9 C14 1.508(9) .
C10 C11 1.377(12) .
C10 H10 0.9300 .
C11 H11 0.9300 .
C12 Sm1 2.854(7) 2_766
C14 Sm1 2.941(7) 2_876
O3W H3WA 0.8500 .
O3W H3WB 0.8500 .

loop_
_geom_torsion_atom_site_label_1
_geom_torsion_atom_site_label_2
_geom_torsion_atom_site_label_3
_geom_torsion_atom_site_label_4
_geom_torsion
_geom_torsion_site_symmetry_1
_geom_torsion_site_symmetry_4
C5 N1 C1 C2 -28(2) . .
N1 C1 C2 C3 16(3) . .
N1 C1 C2 O1 -164.4(16) . .
C6 O1 C2 C3 -37(3) . .
C6 O1 C2 C1 143.4(19) . .
C1 C2 C3 C4 -6(3) . .
O1 C2 C3 C4 174.6(17) . .
C5 N1 C1A C2A 19(2) . .
C11 O1A C2A C1A -156.5(12) . .
C11 O1A C2A C3A 30.1(18) . .
N1 C1A C2A O1A 176.7(12) . .
N1 C1A C2A C3A -9(2) . .
O1A C2A C3A C4 175.2(11) . .
C1A C2A C3A C4 1.9(19) . .
C2A C3A C4 C5 -4.0(17) . .
C2A C3A C4 C12 -170.0(10) . .
C2 C3 C4 C5 9(3) . .
C2 C3 C4 C12 165.1(16) . .
C1A N1 C5 C4 -22.3(19) . .
C1 N1 C5 C4 31.3(16) . .
C3A C4 C5 N1 14.6(16) . .
C12 C4 C5 N1 -179.5(10) . .
C3 C4 C5 N1 -25.2(19) . .
C2 O1 C6 C7 134.3(17) . .
C2 O1 C6 C11 -55.9(18) . .
O1 C6 C7 C8 167.0(13) . .
C11 C6 C7 C8 -1.7(14) . .
C6 C7 C8 C9 2.0(12) . .
C6 C7 C8 C13 -177.6(8) . .
C7 C8 C9 C10 -1.0(10) . .
C13 C8 C9 C10 178.6(6) . .
C7 C8 C9 C14 -178.9(7) . .
C13 C8 C9 C14 0.7(9) . .
C8 C9 C10 C11 0.0(10) . .
C14 C9 C10 C11 178.0(6) . .
C2A O1A C11 C10 -132.2(10) . .
C2A O1A C11 C6 54.5(13) . .
C9 C10 C11 O1A -172.6(7) . .
C9 C10 C11 C6 0.3(12) . .
C7 C6 C11 O1A 174.1(8) . .
C7 C6 C11 C10 0.6(13) . .
O1 C6 C11 C10 -171.8(9) . .
Sm1 O2 C12 O3 -0.9(8) 2_766 .
Sm1 O2 C12 C4 -178.9(6) 2_766 .
Sm1 O3 C12 O2 0.9(8) 2_766 .
Sm1 O3 C12 C4 178.9(6) 2_766 .
C5 C4 C12 O2 -21.9(13) . .
C3A C4 C12 O2 143.2(10) . .
C3 C4 C12 O2 -178.2(11) . .
C5 C4 C12 O3 160.0(8) . .
C3A C4 C12 O3 -34.9(13) . .
C3 C4 C12 O3 3.7(14) . .
Sm1 O5 C13 O4 -3.5(7) . .
Sm1 O5 C13 C8 176.7(5) . .
Sm1 O4 C13 O5 3.4(7) . .
Sm1 O4 C13 C8 -176.8(5) . .
C7 C8 C13 O5 174.3(7) . .
C9 C8 C13 O5 -5.2(10) . .
C7 C8 C13 O4 -5.5(11) . .
C9 C8 C13 O4 174.9(6) . .
Sm1 O7 C14 O6 -8.3(7) 2_876 .
Sm1 O7 C14 C9 164.1(5) 2_876 .
Sm1 O6 C14 O7 -176.5(7) 1_455 .
Sm1 O6 C14 O7 7.5(6) 2_876 .
Sm1 O6 C14 C9 11.3(15) 1_455 .
Sm1 O6 C14 C9 -164.7(6) 2_876 .
Sm1 O6 C14 Sm1 176.0(11) 1_455 2_876
C10 C9 C14 O7 -82.1(8) . .
C8 C9 C14 O7 95.8(8) . .
C10 C9 C14 O6 90.4(8) . .
C8 C9 C14 O6 -91.7(8) . .
C10 C9 C14 Sm1 -22.0(19) . 2_876
C8 C9 C14 Sm1 156.0(13) . 2_876
